data_7113408
loop_
_publ_author_name
'Barisi\'c, Lidija'
'Dropuci\'c, Maja'
'Rapi\'c, Vladimir'
'Pritzkow, Hans'
'Kirin, Sre\'cko I'
'Metzler-Nolte, Nils'

_publ_section_title
;
 The first oligopeptide derivative of 1'-aminoferrocene-1-carboxylic acid
 shows helical chirality with antiparallel strands.
;
_journal_issue 17
_journal_name_full 'Chemical communications (Cambridge, England)'
_journal_page_first 2004
_journal_page_last 2005
_journal_paper_doi 10.1039/b407771g
_journal_year 2004
_chemical_formula_sum 'C31 H48 Fe N4 O7'
_chemical_formula_weight 644.58
_chemical_name_systematic
;
?
;
_space_group_IT_number 19
_symmetry_cell_setting orthorhombic
_symmetry_space_group_name_Hall 'P 2ac 2ab'
_symmetry_space_group_name_H-M 'P 21 21 21'
_atom_sites_solution_hydrogens geom
_atom_sites_solution_primary direct
_atom_sites_solution_secondary difmap
_audit_creation_method SHELXL-97
_cell_angle_alpha 90.00
_cell_angle_beta 90.00
_cell_angle_gamma 90.00
_cell_formula_units_Z 4
_cell_length_a 11.2239(5)
_cell_length_b 14.8020(7)
_cell_length_c 18.6314(8)
_cell_measurement_temperature 103(2)
_cell_volume 3095.3(2)
_computing_cell_refinement 'Bruker SAINT'
_computing_data_collection 'Bruker SMART'
_computing_data_reduction 'Bruker SAINT'
_computing_molecular_graphics 'Bruker SHELXTL'
_computing_publication_material 'SHELXL-97 (Sheldrick, 1997)'
_computing_structure_refinement 'SHELXL-97 (Sheldrick, 1997)'
_computing_structure_solution 'SHELXS-97 (Sheldrick, 1990)'
_diffrn_ambient_temperature 103(2)
_diffrn_measured_fraction_theta_full 1.000
_diffrn_measured_fraction_theta_max 1.000
_diffrn_measurement_device_type 'CCD area detector'
_diffrn_measurement_method \w-scans
_diffrn_radiation_monochromator graphite
_diffrn_radiation_source 'fine-focus sealed tube'
_diffrn_radiation_type MoK\a
_diffrn_radiation_wavelength 0.71073
_diffrn_reflns_av_R_equivalents 0.0484
_diffrn_reflns_av_sigmaI/netI 0.0607
_diffrn_reflns_limit_h_max 16
_diffrn_reflns_limit_h_min -16
_diffrn_reflns_limit_k_max 21
_diffrn_reflns_limit_k_min 0
_diffrn_reflns_limit_l_max 26
_diffrn_reflns_limit_l_min 0
_diffrn_reflns_number 27588
_diffrn_reflns_theta_full 30.51
_diffrn_reflns_theta_max 30.51
_diffrn_reflns_theta_min 1.76
_exptl_absorpt_coefficient_mu 0.540
_exptl_absorpt_correction_T_max 1.000
_exptl_absorpt_correction_T_min 0.786
_exptl_absorpt_correction_type multi-scan
_exptl_absorpt_process_details SADABS
_exptl_crystal_colour red
_exptl_crystal_density_diffrn 1.383
_exptl_crystal_density_method 'not measured'
_exptl_crystal_description irregular
_exptl_crystal_F_000 1376
_exptl_crystal_size_max 0.27
_exptl_crystal_size_mid 0.20
_exptl_crystal_size_min 0.11
_refine_diff_density_max 0.659
_refine_diff_density_min -0.422
_refine_diff_density_rms 0.072
_refine_ls_abs_structure_details 'Flack H D (1983), Acta Cryst. A39, 876-881'
_refine_ls_abs_structure_Flack -0.029(13)
_refine_ls_extinction_method none
_refine_ls_goodness_of_fit_ref 1.067
_refine_ls_hydrogen_treatment mixed
_refine_ls_matrix_type full
_refine_ls_number_parameters 445
_refine_ls_number_reflns 9445
_refine_ls_number_restraints 0
_refine_ls_restrained_S_all 1.067
_refine_ls_R_factor_all 0.0661
_refine_ls_R_factor_gt 0.0460
_refine_ls_shift/su_max 0.002
_refine_ls_shift/su_mean 0.000
_refine_ls_structure_factor_coef Fsqd
_refine_ls_weighting_details 'calc w=1/[\s^2^(Fo^2^)+(0.0600P)^2^+0.0000P] where P=(Fo^2^+2Fc^2^)/3'
_refine_ls_weighting_scheme calc
_refine_ls_wR_factor_gt 0.1069
_refine_ls_wR_factor_ref 0.1174
_reflns_number_gt 7473
_reflns_number_total 9445
_reflns_threshold_expression >2sigma(I)
_cod_data_source_file b407771g.txt
_cod_data_source_block nmn08aa
_cod_depositor_comments
;
The following automatic conversions were performed:

'_symmetry_cell_setting' value 'Orthorhombic' changed to
'orthorhombic' according to
/usr/data/users/saulius/automatic-downloads/retrospective/RSC/lib/dictionaries/cif_core.dic
dictionary named 'cif_core.dic' version 2.4.2 from 2011-04-26.

Automatic conversion script
Id: cif_fix_values 2281 2013-09-26 08:29:07Z andrius 
;
_cod_original_sg_symbol_H-M P2(1)2(1)2(1)
_cod_database_code 7113408

loop_
_symmetry_equiv_pos_as_xyz
'x, y, z'
'-x+1/2, -y, z+1/2'
'-x, y+1/2, -z+1/2'
'x+1/2, -y+1/2, -z'

loop_
_atom_site_label
_atom_site_type_symbol
_atom_site_fract_x
_atom_site_fract_y
_atom_site_fract_z
_atom_site_U_iso_or_equiv
_atom_site_adp_type
_atom_site_occupancy
_atom_site_symmetry_multiplicity
_atom_site_calc_flag
_atom_site_refinement_flags
Fe1 Fe 1.03784(3) 0.63433(2) 0.989227(17) 0.01776(8) Uani 1 1 d .
O1 O 0.79366(17) 0.56263(14) 1.14870(9) 0.0290(4) Uani 1 1 d .
O2 O 0.81385(14) 0.35969(12) 1.00405(8) 0.0221(3) Uani 1 1 d .
O3 O 0.81414(15) 0.25943(12) 1.09717(9) 0.0223(4) Uani 1 1 d .
O51 O 0.99454(18) 0.54844(15) 0.80368(9) 0.0342(5) Uani 1 1 d .
O52 O 0.67468(16) 0.54542(14) 0.89629(9) 0.0273(4) Uani 1 1 d .
O53 O 0.4244(2) 0.4947(2) 0.70141(16) 0.0697(10) Uani 1 1 d .
O54 O 0.32667(15) 0.61138(14) 0.74819(10) 0.0298(4) Uani 1 1 d .
N1 N 0.77783(18) 0.59074(14) 1.02903(10) 0.0179(4) Uani 1 1 d .
N2 N 0.70800(19) 0.38499(15) 1.10538(11) 0.0219(4) Uani 1 1 d .
N51 N 0.88791(17) 0.45608(15) 0.87521(10) 0.0198(4) Uani 1 1 d .
N52 N 0.62225(19) 0.52946(16) 0.78056(11) 0.0226(4) Uani 1 1 d .
C1 C 0.8652(2) 0.65789(16) 1.02118(13) 0.0211(5) Uani 1 1 d .
C2 C 0.9469(3) 0.6930(2) 1.07234(16) 0.0289(6) Uani 1 1 d .
C3 C 1.0205(3) 0.75783(19) 1.03657(17) 0.0339(6) Uani 1 1 d .
C4 C 0.9847(2) 0.76227(18) 0.96352(17) 0.0312(6) Uani 1 1 d .
C5 C 0.8889(2) 0.69989(18) 0.95335(15) 0.0254(5) Uani 1 1 d .
C6 C 0.7513(2) 0.54555(17) 1.08999(12) 0.0183(4) Uani 1 1 d .
C7A C 0.6590(2) 0.46947(17) 1.07987(12) 0.0187(4) Uani 1 1 d .
C7B C 0.5443(2) 0.49179(18) 1.12077(13) 0.0250(5) Uani 1 1 d .
H7B H 0.4869 0.4425 1.1146 0.041(3) Uiso 1 1 calc R
H7C H 0.5103 0.5480 1.1020 0.041(3) Uiso 1 1 calc R
H7D H 0.5624 0.4991 1.1719 0.041(3) Uiso 1 1 calc R
C8 C 0.7815(2) 0.33635(16) 1.06401(12) 0.0176(4) Uani 1 1 d .
C9 C 0.8883(2) 0.19263(18) 1.05897(14) 0.0230(5) Uani 1 1 d .
C10A C 1.0093(2) 0.2334(2) 1.04055(18) 0.0313(6) Uani 1 1 d .
C10B C 0.9019(3) 0.1177(2) 1.11478(18) 0.0347(7) Uani 1 1 d .
C10C C 0.8231(3) 0.1579(2) 0.99371(16) 0.0330(6) Uani 1 1 d .
C51 C 1.0640(2) 0.52909(17) 0.92177(12) 0.0190(5) Uani 1 1 d .
C52 C 1.1617(2) 0.59162(18) 0.91625(14) 0.0228(5) Uani 1 1 d .
C53 C 1.2161(2) 0.59883(17) 0.98439(15) 0.0237(5) Uani 1 1 d .
C54 C 1.1525(2) 0.54195(18) 1.03302(14) 0.0245(5) Uani 1 1 d .
C55 C 1.0585(2) 0.49843(16) 0.99465(13) 0.0198(4) Uani 1 1 d .
C56 C 0.9791(2) 0.51244(17) 0.86276(12) 0.0211(5) Uani 1 1 d .
C57A C 0.7930(2) 0.44417(17) 0.82306(12) 0.0204(5) Uani 1 1 d .
C57B C 0.7446(3) 0.34706(19) 0.82561(16) 0.0322(6) Uani 1 1 d .
H57B H 0.8087 0.3046 0.8137 0.041(3) Uiso 1 1 calc R
H57C H 0.6797 0.3406 0.7908 0.041(3) Uiso 1 1 calc R
H57D H 0.7147 0.3340 0.8739 0.041(3) Uiso 1 1 calc R
C58 C 0.6923(2) 0.51203(17) 0.83669(12) 0.0206(5) Uani 1 1 d .
C59A C 0.5244(2) 0.59239(18) 0.78606(12) 0.0229(5) Uani 1 1 d .
C59B C 0.5615(3) 0.68897(19) 0.76687(16) 0.0312(6) Uani 1 1 d .
H59B H 0.6275 0.7078 0.7979 0.041(3) Uiso 1 1 calc R
H59C H 0.4937 0.7298 0.7738 0.041(3) Uiso 1 1 calc R
H59D H 0.5870 0.6912 0.7166 0.041(3) Uiso 1 1 calc R
C60 C 0.4225(2) 0.5605(2) 0.73945(14) 0.0298(6) Uani 1 1 d .
C61 C 0.2255(2) 0.5902(2) 0.70380(15) 0.0311(6) Uani 1 1 d .
H61A H 0.2433 0.6058 0.6538 0.041(3) Uiso 1 1 calc R
H61B H 0.1562 0.6249 0.7201 0.041(3) Uiso 1 1 calc R
H61C H 0.2080 0.5254 0.7073 0.041(3) Uiso 1 1 calc R
H1N H 0.749(2) 0.5705(17) 0.9922(15) 0.012(6) Uiso 1 1 d .
H2 H 0.959(3) 0.6745(19) 1.1122(16) 0.019(7) Uiso 1 1 d .
H2N H 0.695(3) 0.367(2) 1.1439(18) 0.033(8) Uiso 1 1 d .
H3 H 1.086(3) 0.790(2) 1.0475(17) 0.027(8) Uiso 1 1 d .
H4 H 1.021(2) 0.7992(17) 0.9293(13) 0.010(6) Uiso 1 1 d .
H5 H 0.850(3) 0.683(3) 0.9073(19) 0.047(10) Uiso 1 1 d .
H7A H 0.644(2) 0.4632(18) 1.0289(14) 0.012(6) Uiso 1 1 d .
H10A H 1.008(2) 0.2831(19) 1.0011(15) 0.019(7) Uiso 1 1 d .
H10B H 1.056(3) 0.186(2) 1.0282(18) 0.037(9) Uiso 1 1 d .
H10C H 1.047(3) 0.262(2) 1.0791(17) 0.027(8) Uiso 1 1 d .
H10D H 0.932(3) 0.139(2) 1.1582(17) 0.028(8) Uiso 1 1 d .
H10E H 0.823(4) 0.098(3) 1.128(2) 0.068(13) Uiso 1 1 d .
H10F H 0.950(3) 0.072(2) 1.0996(19) 0.042(9) Uiso 1 1 d .
H10G H 0.735(3) 0.147(2) 0.9999(18) 0.047(10) Uiso 1 1 d .
H10H H 0.860(3) 0.101(3) 0.977(2) 0.050(10) Uiso 1 1 d .
H10I H 0.828(3) 0.201(3) 0.954(2) 0.042(10) Uiso 1 1 d .
H51N H 0.884(3) 0.431(2) 0.9222(16) 0.025(7) Uiso 1 1 d .
H52 H 1.183(2) 0.6188(18) 0.8739(14) 0.011(6) Uiso 1 1 d .
H52N H 0.636(3) 0.508(2) 0.7430(18) 0.026(8) Uiso 1 1 d .
H53 H 1.283(2) 0.6397(19) 0.9955(13) 0.018(6) Uiso 1 1 d .
H54 H 1.164(3) 0.539(2) 1.0832(17) 0.027(8) Uiso 1 1 d .
H55 H 1.007(2) 0.4584(19) 1.0109(15) 0.016(6) Uiso 1 1 d .
H57A H 0.829(2) 0.4502(17) 0.7766(15) 0.013(6) Uiso 1 1 d .
H59A H 0.498(3) 0.601(2) 0.8309(17) 0.026(8) Uiso 1 1 d .

loop_
_atom_site_aniso_label
_atom_site_aniso_U_11
_atom_site_aniso_U_22
_atom_site_aniso_U_33
_atom_site_aniso_U_23
_atom_site_aniso_U_13
_atom_site_aniso_U_12
Fe1 0.01907(14) 0.01640(14) 0.01782(14) -0.00102(12) -0.00059(12) -0.00055(13)
O1 0.0299(9) 0.0418(11) 0.0152(8) 0.0006(8) -0.0039(7) -0.0064(9)
O2 0.0248(8) 0.0251(8) 0.0164(8) 0.0021(7) 0.0047(6) 0.0010(7)
O3 0.0241(8) 0.0245(9) 0.0185(8) 0.0040(7) 0.0048(6) 0.0034(7)
O51 0.0442(11) 0.0422(12) 0.0164(8) 0.0054(8) -0.0021(7) -0.0189(9)
O52 0.0280(9) 0.0408(11) 0.0130(7) -0.0024(7) -0.0052(7) 0.0039(8)
O53 0.0477(14) 0.080(2) 0.081(2) -0.0554(17) -0.0379(13) 0.0300(14)
O54 0.0182(8) 0.0446(12) 0.0268(9) -0.0077(8) -0.0041(7) 0.0010(8)
N1 0.0207(9) 0.0219(10) 0.0112(9) -0.0027(7) -0.0010(7) -0.0004(8)
N2 0.0243(10) 0.0273(12) 0.0140(9) 0.0035(8) 0.0049(8) 0.0050(9)
N51 0.0186(9) 0.0274(11) 0.0135(9) 0.0039(8) -0.0035(7) -0.0019(8)
N52 0.0222(10) 0.0336(12) 0.0121(9) -0.0017(9) 0.0000(8) 0.0001(9)
C1 0.0202(10) 0.0188(11) 0.0242(12) -0.0052(9) 0.0057(9) -0.0002(8)
C2 0.0270(13) 0.0324(14) 0.0274(13) -0.0134(11) 0.0008(11) -0.0017(12)
C3 0.0262(14) 0.0225(13) 0.0529(17) -0.0147(12) 0.0074(12) -0.0041(11)
C4 0.0254(13) 0.0164(12) 0.0517(17) 0.0029(11) 0.0059(11) 0.0013(10)
C5 0.0239(12) 0.0176(12) 0.0348(14) 0.0065(10) -0.0001(10) 0.0044(10)
C6 0.0155(10) 0.0256(12) 0.0139(10) -0.0024(9) 0.0009(8) 0.0029(9)
C7A 0.0187(10) 0.0248(12) 0.0125(10) 0.0005(9) 0.0007(8) 0.0018(9)
C7B 0.0203(10) 0.0336(13) 0.0211(11) 0.0014(9) -0.0005(9) 0.0026(11)
C8 0.0181(10) 0.0203(11) 0.0144(10) -0.0010(8) -0.0004(8) -0.0031(9)
C9 0.0229(11) 0.0218(12) 0.0244(12) -0.0020(10) 0.0049(9) 0.0026(10)
C10A 0.0194(12) 0.0321(15) 0.0424(16) 0.0017(13) 0.0048(11) 0.0054(11)
C10B 0.0408(16) 0.0274(16) 0.0359(16) 0.0055(12) 0.0053(13) 0.0066(13)
C10C 0.0395(15) 0.0290(14) 0.0305(14) -0.0082(12) -0.0025(12) 0.0007(12)
C51 0.0179(10) 0.0209(11) 0.0182(10) -0.0045(9) 0.0031(8) -0.0014(9)
C52 0.0192(11) 0.0257(13) 0.0234(12) -0.0024(10) 0.0053(9) -0.0016(10)
C53 0.0173(10) 0.0237(11) 0.0302(12) -0.0043(10) -0.0022(10) 0.0006(9)
C54 0.0274(12) 0.0237(12) 0.0226(12) 0.0020(10) -0.0101(9) 0.0007(10)
C55 0.0215(10) 0.0166(10) 0.0212(11) 0.0016(9) -0.0027(8) -0.0001(8)
C56 0.0247(12) 0.0233(12) 0.0151(10) -0.0011(8) 0.0008(9) -0.0005(10)
C57A 0.0201(11) 0.0255(12) 0.0154(10) 0.0006(9) -0.0026(8) -0.0029(9)
C57B 0.0335(14) 0.0272(14) 0.0359(14) 0.0005(11) -0.0133(11) -0.0052(11)
C58 0.0211(11) 0.0243(12) 0.0162(10) 0.0016(9) -0.0013(8) -0.0038(10)
C59A 0.0226(12) 0.0335(13) 0.0127(10) -0.0037(9) -0.0002(9) 0.0020(11)
C59B 0.0320(15) 0.0306(14) 0.0310(14) 0.0024(11) 0.0055(11) 0.0064(11)
C60 0.0252(12) 0.0416(16) 0.0225(12) -0.0064(11) -0.0072(9) 0.0088(12)
C61 0.0231(12) 0.0396(16) 0.0305(14) -0.0035(12) -0.0077(10) 0.0022(12)

loop_
_atom_type_symbol
_atom_type_description
_atom_type_scat_dispersion_real
_atom_type_scat_dispersion_imag
_atom_type_scat_source
C C 0.0033 0.0016 'International Tables Vol C Tables 4.2.6.8 and 6.1.1.4'
H H 0.0000 0.0000 'International Tables Vol C Tables 4.2.6.8 and 6.1.1.4'
N N 0.0061 0.0033 'International Tables Vol C Tables 4.2.6.8 and 6.1.1.4'
O O 0.0106 0.0060 'International Tables Vol C Tables 4.2.6.8 and 6.1.1.4'
Fe Fe 0.3463 0.8444 'International Tables Vol C Tables 4.2.6.8 and 6.1.1.4'

loop_
_geom_angle_atom_site_label_1
_geom_angle_atom_site_label_2
_geom_angle_atom_site_label_3
_geom_angle
C51 Fe1 C55 41.44(10)
C51 Fe1 C3 166.65(12)
C55 Fe1 C3 151.51(12)
C51 Fe1 C4 127.64(11)
C55 Fe1 C4 164.81(11)
C3 Fe1 C4 40.74(13)
C51 Fe1 C5 106.32(11)
C55 Fe1 C5 125.50(10)
C3 Fe1 C5 68.77(12)
C4 Fe1 C5 40.95(11)
C51 Fe1 C52 41.42(10)
C55 Fe1 C52 69.43(10)
C3 Fe1 C52 129.03(11)
C4 Fe1 C52 109.23(12)
C5 Fe1 C52 119.02(11)
C51 Fe1 C54 69.02(10)
C55 Fe1 C54 41.01(9)
C3 Fe1 C54 119.11(12)
C4 Fe1 C54 153.68(11)
C5 Fe1 C54 163.92(11)
C52 Fe1 C54 68.36(11)
C51 Fe1 C2 150.29(11)
C55 Fe1 C2 116.10(11)
C3 Fe1 C2 41.00(12)
C4 Fe1 C2 68.83(13)
C5 Fe1 C2 68.82(12)
C52 Fe1 C2 166.60(11)
C54 Fe1 C2 107.15(12)
C51 Fe1 C1 116.56(9)
C55 Fe1 C1 105.16(10)
C3 Fe1 C1 68.46(10)
C4 Fe1 C1 68.63(10)
C5 Fe1 C1 40.91(10)
C52 Fe1 C1 152.30(10)
C54 Fe1 C1 126.15(11)
C2 Fe1 C1 40.51(10)
C51 Fe1 C53 68.73(10)
C55 Fe1 C53 68.88(10)
C3 Fe1 C53 109.79(11)
C4 Fe1 C53 120.49(11)
C5 Fe1 C53 153.63(11)
C52 Fe1 C53 40.15(10)
C54 Fe1 C53 40.58(11)
C2 Fe1 C53 128.47(11)
C1 Fe1 C53 165.00(10)
C8 O3 C9 119.94(18)
C60 O54 C61 116.5(2)
C6 N1 C1 126.3(2)
C6 N1 H1N 115.8(18)
C1 N1 H1N 116.9(18)
C8 N2 C7A 120.7(2)
C8 N2 H2N 117(3)
C7A N2 H2N 122(3)
C56 N51 C57A 121.3(2)
C56 N51 H51N 116.1(18)
C57A N51 H51N 122.1(18)
C58 N52 C59A 121.2(2)
C58 N52 H52N 120(2)
C59A N52 H52N 119(2)
N1 C1 C2 129.8(2)
N1 C1 C5 121.9(2)
C2 C1 C5 108.2(2)
N1 C1 Fe1 124.63(16)
C2 C1 Fe1 69.40(15)
C5 C1 Fe1 69.10(14)
C1 C2 C3 107.8(3)
C1 C2 Fe1 70.09(14)
C3 C2 Fe1 69.18(16)
C1 C2 H2 127(2)
C3 C2 H2 124(2)
Fe1 C2 H2 118(2)
C4 C3 C2 108.3(2)
C4 C3 Fe1 69.76(16)
C2 C3 Fe1 69.82(15)
C4 C3 H3 115(2)
C2 C3 H3 136(2)
Fe1 C3 H3 119(2)
C3 C4 C5 108.0(3)
C3 C4 Fe1 69.50(16)
C5 C4 Fe1 69.62(15)
C3 C4 H4 124.2(16)
C5 C4 H4 127.8(16)
Fe1 C4 H4 125.4(16)
C4 C5 C1 107.6(2)
C4 C5 Fe1 69.44(15)
C1 C5 Fe1 69.99(14)
C4 C5 H5 128(2)
C1 C5 H5 124(2)
Fe1 C5 H5 121(2)
O1 C6 N1 124.5(2)
O1 C6 C7A 121.5(2)
N1 C6 C7A 114.00(19)
N2 C7A C7B 110.0(2)
N2 C7A C6 109.58(19)
C7B C7A C6 110.3(2)
N2 C7A H7A 107.8(16)
C7B C7A H7A 111.3(15)
C6 C7A H7A 107.8(16)
C7A C7B H7B 109.5
C7A C7B H7C 109.5
H7B C7B H7C 109.5
C7A C7B H7D 109.5
H7B C7B H7D 109.5
H7C C7B H7D 109.5
O2 C8 N2 123.8(2)
O2 C8 O3 125.2(2)
N2 C8 O3 110.99(19)
O3 C9 C10C 110.1(2)
O3 C9 C10A 110.2(2)
C10C C9 C10A 112.7(2)
O3 C9 C10B 102.4(2)
C10C C9 C10B 110.5(2)
C10A C9 C10B 110.6(2)
C9 C10A H10A 115.3(16)
C9 C10A H10B 105(2)
H10A C10A H10B 112(3)
C9 C10A H10C 114.0(19)
H10A C10A H10C 103(2)
H10B C10A H10C 107(3)
C9 C10B H10D 113(2)
C9 C10B H10E 108(3)
H10D C10B H10E 103(3)
C9 C10B H10F 113(2)
H10D C10B H10F 108(3)
H10E C10B H10F 113(3)
C9 C10C H10G 116(2)
C9 C10C H10H 110(2)
H10G C10C H10H 108(3)
C9 C10C H10I 111(2)
H10G C10C H10I 104(3)
H10H C10C H10I 107(3)
C55 C51 C52 107.7(2)
C55 C51 C56 128.7(2)
C52 C51 C56 123.1(2)
C55 C51 Fe1 69.45(13)
C52 C51 Fe1 70.11(14)
C56 C51 Fe1 119.85(17)
C53 C52 C51 108.3(2)
C53 C52 Fe1 70.89(14)
C51 C52 Fe1 68.47(13)
C53 C52 H52 129.1(16)
C51 C52 H52 122.6(16)
Fe1 C52 H52 127.7(16)
C52 C53 C54 108.1(2)
C52 C53 Fe1 68.96(14)
C54 C53 Fe1 68.84(14)
C52 C53 H53 124.3(15)
C54 C53 H53 127.5(15)
Fe1 C53 H53 125.0(16)
C55 C54 C53 108.5(2)
C55 C54 Fe1 68.76(13)
C53 C54 Fe1 70.58(14)
C55 C54 H54 125.0(19)
C53 C54 H54 126.1(19)
Fe1 C54 H54 121.1(19)
C54 C55 C51 107.5(2)
C54 C55 Fe1 70.23(14)
C51 C55 Fe1 69.12(13)
C54 C55 H55 127.9(18)
C51 C55 H55 124.6(18)
Fe1 C55 H55 127.6(17)
O51 C56 N51 122.0(2)
O51 C56 C51 120.1(2)
N51 C56 C51 117.9(2)
N51 C57A C58 110.52(19)
N51 C57A C57B 110.6(2)
C58 C57A C57B 110.3(2)
N51 C57A H57A 106.6(15)
C58 C57A H57A 113.4(15)
C57B C57A H57A 105.3(16)
C57A C57B H57B 109.5
C57A C57B H57C 109.5
H57B C57B H57C 109.5
C57A C57B H57D 109.5
H57B C57B H57D 109.5
H57C C57B H57D 109.5
O52 C58 N52 122.4(2)
O52 C58 C57A 122.0(2)
N52 C58 C57A 115.6(2)
N52 C59A C60 109.5(2)
N52 C59A C59B 112.3(2)
C60 C59A C59B 111.3(2)
N52 C59A H59A 113.9(19)
C60 C59A H59A 109.2(19)
C59B C59A H59A 100(2)
C59A C59B H59B 109.5
C59A C59B H59C 109.5
H59B C59B H59C 109.5
C59A C59B H59D 109.5
H59B C59B H59D 109.5
H59C C59B H59D 109.5
O53 C60 O54 123.2(2)
O53 C60 C59A 125.2(3)
O54 C60 C59A 111.5(2)
O54 C61 H61A 109.5
O54 C61 H61B 109.5
H61A C61 H61B 109.5
O54 C61 H61C 109.5
H61A C61 H61C 109.5
H61B C61 H61C 109.5

loop_
_geom_bond_atom_site_label_1
_geom_bond_atom_site_label_2
_geom_bond_distance
Fe1 C51 2.023(2)
Fe1 C55 2.027(2)
Fe1 C3 2.039(3)
Fe1 C4 2.042(3)
Fe1 C5 2.045(3)
Fe1 C52 2.045(2)
Fe1 C54 2.047(3)
Fe1 C2 2.047(3)
Fe1 C1 2.057(2)
Fe1 C53 2.070(2)
O1 C6 1.219(3)
O2 C8 1.224(3)
O3 C8 1.346(3)
O3 C9 1.475(3)
O51 C56 1.235(3)
O52 C58 1.231(3)
O53 C60 1.205(4)
O54 C60 1.323(3)
O54 C61 1.440(3)
N1 C6 1.351(3)
N1 C1 1.404(3)
N1 H1N 0.82(3)
N2 C8 1.339(3)
N2 C7A 1.447(3)
N2 H2N 0.78(3)
N51 C56 1.341(3)
N51 C57A 1.452(3)
N51 H51N 0.95(3)
N52 C58 1.333(3)
N52 C59A 1.444(3)
N52 H52N 0.79(3)
C1 C2 1.421(4)
C1 C5 1.433(4)
C2 C3 1.431(4)
C2 H2 0.80(3)
C3 C4 1.421(4)
C3 H3 0.90(3)
C4 C5 1.430(4)
C4 H4 0.93(3)
C5 H5 1.00(4)
C6 C7A 1.542(3)
C7A C7B 1.532(3)
C7A H7A 0.97(3)
C7B H7B 0.9800
C7B H7C 0.9800
C7B H7D 0.9800
C9 C10C 1.509(4)
C9 C10A 1.525(4)
C9 C10B 1.528(4)
C10A H10A 1.04(3)
C10A H10B 0.91(4)
C10A H10C 0.93(3)
C10B H10D 0.93(3)
C10B H10E 0.96(4)
C10B H10F 0.91(4)
C10C H10G 1.00(4)
C10C H10H 0.99(4)
C10C H10I 0.98(4)
C51 C55 1.433(3)
C51 C52 1.439(3)
C51 C56 1.476(3)
C52 C53 1.413(4)
C52 H52 0.92(3)
C53 C54 1.428(4)
C53 H53 0.99(3)
C54 C55 1.428(3)
C54 H54 0.95(3)
C55 H55 0.88(3)
C57A C58 1.534(3)
C57A C57B 1.537(4)
C57A H57A 0.96(3)
C57B H57B 0.9800
C57B H57C 0.9800
C57B H57D 0.9800
C59A C60 1.512(4)
C59A C59B 1.531(4)
C59A H59A 0.89(3)
C59B H59B 0.9800
C59B H59C 0.9800
C59B H59D 0.9800
C61 H61A 0.9800
C61 H61B 0.9800
C61 H61C 0.9800
